data_4072195
loop_
_publ_author_name
'Armstrong, David R.'
'Drummond, Allison M.'
'Balloch, Liam'
'Graham, David V.'
'Hevia, Eva'
'Kennedy, Alan R.'

_publ_section_title
;
 Metalation of 2,4,6-Trimethylacetophenone Using Organozinc Reagents: The
 Role of the Base in Determining Composition and Structure of the
 Developing Enolate
;
_journal_issue 22
_journal_name_full Organometallics
_journal_page_first 5860
_journal_paper_doi 10.1021/om800658s
_journal_volume 27
_journal_year 2008
_chemical_formula_sum 'C34 H58 Li2 N4 O2'
_chemical_formula_weight 568.72
_chemical_name_systematic
;
 ?
;
_space_group_IT_number 34
_symmetry_cell_setting orthorhombic
_symmetry_space_group_name_Hall 'P 2 -2n'
_symmetry_space_group_name_H-M 'P n n 2'
_atom_sites_solution_hydrogens geom
_atom_sites_solution_primary direct
_atom_sites_solution_secondary difmap
_audit_creation_method SHELXL-97
_cell_angle_alpha 90.00
_cell_angle_beta 90.00
_cell_angle_gamma 90.00
_cell_formula_units_Z 2
_cell_length_a 16.4657(8)
_cell_length_b 12.1496(6)
_cell_length_c 8.7833(5)
_cell_measurement_reflns_used 897
_cell_measurement_temperature 150(2)
_cell_measurement_theta_max 28.10
_cell_measurement_theta_min 2.46
_cell_volume 1757.11(16)
_computing_structure_refinement 'SHELXL-97 (Sheldrick, 1997)'
_diffrn_ambient_temperature 150(2)
_diffrn_measured_fraction_theta_full 0.953
_diffrn_measured_fraction_theta_max 0.903
_diffrn_measurement_device_type 'Oxford Diffraction Xcaliber'
_diffrn_measurement_method 'omega scans'
_diffrn_radiation_monochromator graphite
_diffrn_radiation_source 'fine-focus sealed tube'
_diffrn_radiation_type MoK\a
_diffrn_radiation_wavelength 0.71073
_diffrn_reflns_av_R_equivalents 0.0399
_diffrn_reflns_av_sigmaI/netI 0.0688
_diffrn_reflns_limit_h_max 18
_diffrn_reflns_limit_h_min -21
_diffrn_reflns_limit_k_max 12
_diffrn_reflns_limit_k_min -15
_diffrn_reflns_limit_l_max 4
_diffrn_reflns_limit_l_min -10
_diffrn_reflns_number 4268
_diffrn_reflns_theta_full 25.00
_diffrn_reflns_theta_max 27.49
_diffrn_reflns_theta_min 2.47
_diffrn_standards_decay_% 0
_exptl_absorpt_coefficient_mu 0.065
_exptl_absorpt_correction_T_max 1.00000
_exptl_absorpt_correction_T_min 0.97927
_exptl_absorpt_correction_type multi-scan
_exptl_absorpt_process_details
;
CrysAlis RED, Oxford Diffraction Ltd.,
Version 1.171.32.17 (release 11-02-2008 CrysAlis171 .NET)
(compiled Feb 11 2008,09:33:37)
Empirical absorption correction using spherical harmonics,
 implemented in SCALE3 ABSPACK scaling algorithm.
;
_exptl_crystal_colour colourless
_exptl_crystal_density_diffrn 1.075
_exptl_crystal_density_method 'not measured'
_exptl_crystal_description lath
_exptl_crystal_F_000 624
_exptl_crystal_size_max 0.24
_exptl_crystal_size_mid 0.06
_exptl_crystal_size_min 0.02
_refine_diff_density_max 0.126
_refine_diff_density_min -0.164
_refine_diff_density_rms 0.032
_refine_ls_extinction_method none
_refine_ls_goodness_of_fit_ref 0.865
_refine_ls_hydrogen_treatment mixed
_refine_ls_matrix_type full
_refine_ls_number_parameters 204
_refine_ls_number_reflns 2280
_refine_ls_number_restraints 1
_refine_ls_restrained_S_all 0.864
_refine_ls_R_factor_all 0.0739
_refine_ls_R_factor_gt 0.0395
_refine_ls_shift/su_max 0.000
_refine_ls_shift/su_mean 0.000
_refine_ls_structure_factor_coef Fsqd
_refine_ls_weighting_details 'calc w=1/[\s^2^(Fo^2^)+(0.0430P)^2^+0.0000P] where P=(Fo^2^+2Fc^2^)/3'
_refine_ls_weighting_scheme calc
_refine_ls_wR_factor_gt 0.0768
_refine_ls_wR_factor_ref 0.0840
_reflns_number_gt 1447
_reflns_number_total 2280
_reflns_threshold_expression I>2\s(I)
_cod_data_source_file om800658s_si_002.cif
_cod_data_source_block rab3
_cod_original_sg_symbol_H-M Pnn2
_cod_database_code 4072195

loop_
_symmetry_equiv_pos_as_xyz
'x, y, z'
'-x, -y, z'
'-x+1/2, y+1/2, z+1/2'
'x+1/2, -y+1/2, z+1/2'

loop_
_atom_site_label
_atom_site_type_symbol
_atom_site_fract_x
_atom_site_fract_y
_atom_site_fract_z
_atom_site_U_iso_or_equiv
_atom_site_adp_type
_atom_site_occupancy
_atom_site_symmetry_multiplicity
_atom_site_calc_flag
_atom_site_refinement_flags
_atom_site_disorder_assembly
_atom_site_disorder_group
Li1 Li 0.5588(3) 0.4306(3) 0.8829(5) 0.0313(11) Uani 1 1 d . . .
O1 O 0.44615(9) 0.41215(12) 0.8597(2) 0.0308(4) Uani 1 1 d . . .
N1 N 0.60501(14) 0.34695(19) 1.0925(3) 0.0385(6) Uani 1 1 d . A .
N2 N 0.63865(13) 0.31650(18) 0.7716(2) 0.0326(6) Uani 1 1 d . A .
C1 C 0.6571(2) 0.3995(3) 1.2047(4) 0.0744(12) Uani 1 1 d . . .
H1A H 0.6296 0.4643 1.2464 0.112 Uiso 1 1 calc R A .
H1B H 0.7080 0.4221 1.1561 0.112 Uiso 1 1 calc R . .
H1C H 0.6688 0.3474 1.2870 0.112 Uiso 1 1 calc R . .
C2 C 0.53157(19) 0.3143(4) 1.1693(4) 0.0897(15) Uani 1 1 d . . .
H2A H 0.5452 0.2675 1.2565 0.135 Uiso 1 1 calc R A .
H2B H 0.4968 0.2733 1.0986 0.135 Uiso 1 1 calc R . .
H2C H 0.5027 0.3799 1.2050 0.135 Uiso 1 1 calc R . .
C3 C 0.6629(3) 0.2581(3) 1.0377(5) 0.0403(16) Uiso 0.703(9) 1 d P A 1
H3A H 0.6613 0.1942 1.1076 0.048 Uiso 0.703(9) 1 calc PR A 1
H3B H 0.7192 0.2869 1.0353 0.048 Uiso 0.703(9) 1 calc PR A 1
C4 C 0.6365(3) 0.2230(4) 0.8771(5) 0.0394(14) Uiso 0.703(9) 1 d P A 1
H4A H 0.6731 0.1643 0.8396 0.047 Uiso 0.703(9) 1 calc PR A 1
H4B H 0.5807 0.1927 0.8811 0.047 Uiso 0.703(9) 1 calc PR A 1
C5 C 0.71787(16) 0.3608(2) 0.7340(4) 0.0538(9) Uani 1 1 d . . .
H5A H 0.7551 0.3003 0.7100 0.081 Uiso 1 1 calc R A .
H5B H 0.7390 0.4024 0.8210 0.081 Uiso 1 1 calc R . .
H5C H 0.7131 0.4096 0.6456 0.081 Uiso 1 1 calc R . .
C6 C 0.60190(17) 0.2729(3) 0.6324(3) 0.0478(9) Uani 1 1 d . . .
H6A H 0.5940 0.3329 0.5593 0.072 Uiso 1 1 calc R A .
H6B H 0.5493 0.2395 0.6567 0.072 Uiso 1 1 calc R . .
H6C H 0.6378 0.2172 0.5879 0.072 Uiso 1 1 calc R . .
C7 C 0.31529(18) 0.3549(3) 0.9322(4) 0.0422(8) Uani 1 1 d . A .
C8 C 0.38307(14) 0.3449(2) 0.8492(3) 0.0289(6) Uani 1 1 d . . .
C9 C 0.38914(14) 0.2530(2) 0.7343(3) 0.0275(6) Uani 1 1 d . A .
C10 C 0.39266(15) 0.1412(2) 0.7764(3) 0.0302(7) Uani 1 1 d . . .
C11 C 0.39687(15) 0.0611(2) 0.6640(4) 0.0329(7) Uani 1 1 d . A .
H11 H 0.4001 -0.0140 0.6939 0.039 Uiso 1 1 calc R . .
C12 C 0.39656(15) 0.0859(2) 0.5102(3) 0.0290(7) Uani 1 1 d . . .
C13 C 0.39396(15) 0.1960(2) 0.4699(3) 0.0322(7) Uani 1 1 d . A .
H13 H 0.3948 0.2153 0.3651 0.039 Uiso 1 1 calc R . .
C14 C 0.39016(15) 0.2791(2) 0.5781(3) 0.0291(6) Uani 1 1 d . . .
C15 C 0.38998(18) 0.1044(2) 0.9402(3) 0.0423(8) Uani 1 1 d . A .
H15A H 0.3378 0.0685 0.9607 0.063 Uiso 1 1 calc R . .
H15B H 0.3961 0.1684 1.0071 0.063 Uiso 1 1 calc R . .
H15C H 0.4342 0.0523 0.9593 0.063 Uiso 1 1 calc R . .
C16 C 0.39673(15) -0.0039(2) 0.3892(3) 0.0396(7) Uani 1 1 d . A .
H16A H 0.3422 -0.0357 0.3808 0.059 Uiso 1 1 calc R . .
H16B H 0.4354 -0.0615 0.4179 0.059 Uiso 1 1 calc R . .
H16C H 0.4126 0.0278 0.2910 0.059 Uiso 1 1 calc R . .
C17 C 0.38647(18) 0.3976(2) 0.5259(3) 0.0457(9) Uani 1 1 d . A .
H17A H 0.3881 0.4003 0.4145 0.069 Uiso 1 1 calc R . .
H17B H 0.4330 0.4380 0.5674 0.069 Uiso 1 1 calc R . .
H17C H 0.3359 0.4312 0.5621 0.069 Uiso 1 1 calc R . .
C3A C 0.6089(7) 0.2370(8) 1.0169(11) 0.032(3) Uiso 0.297(9) 1 d P A 2
H3A1 H 0.6238 0.1797 1.0921 0.038 Uiso 0.297(9) 1 calc PR A 2
H3A2 H 0.5552 0.2180 0.9732 0.038 Uiso 0.297(9) 1 calc PR A 2
C4A C 0.6692(7) 0.2423(7) 0.8978(10) 0.023(3) Uiso 0.297(9) 1 d P A 2
H4A1 H 0.6797 0.1677 0.8571 0.027 Uiso 0.297(9) 1 calc PR A 2
H4A2 H 0.7208 0.2717 0.9392 0.027 Uiso 0.297(9) 1 calc PR A 2
H7A H 0.3108(16) 0.413(2) 1.011(3) 0.045(8) Uiso 1 1 d . . .
H7B H 0.2714(17) 0.302(2) 0.917(3) 0.054(9) Uiso 1 1 d . . .

loop_
_atom_site_aniso_label
_atom_site_aniso_U_11
_atom_site_aniso_U_22
_atom_site_aniso_U_33
_atom_site_aniso_U_23
_atom_site_aniso_U_13
_atom_site_aniso_U_12
Li1 0.028(2) 0.024(2) 0.042(3) -0.002(2) 0.003(2) 0.0010(19)
O1 0.0254(8) 0.0243(8) 0.0427(11) -0.0001(10) -0.0006(9) -0.0042(8)
N1 0.0506(14) 0.0365(14) 0.0284(14) -0.0011(12) 0.0036(12) 0.0042(13)
N2 0.0383(12) 0.0330(13) 0.0264(13) 0.0007(12) 0.0018(11) 0.0020(11)
C1 0.081(2) 0.085(3) 0.057(3) 0.021(2) -0.028(2) -0.014(2)
C2 0.051(2) 0.146(4) 0.072(3) 0.056(3) -0.012(2) -0.022(3)
C5 0.0321(15) 0.0427(17) 0.087(2) -0.0064(19) -0.0054(16) -0.0002(15)
C6 0.0393(15) 0.0516(19) 0.053(2) -0.0155(17) -0.0021(16) -0.0018(17)
C7 0.0348(18) 0.0334(15) 0.058(2) -0.0147(18) 0.0084(16) -0.0055(15)
C8 0.0272(14) 0.0220(13) 0.0375(17) 0.0023(15) -0.0023(14) 0.0014(12)
C9 0.0169(13) 0.0253(14) 0.0403(19) 0.0011(14) 0.0010(13) 0.0005(12)
C10 0.0260(14) 0.0257(15) 0.039(2) 0.0026(15) 0.0037(14) -0.0037(13)
C11 0.0326(15) 0.0200(14) 0.046(2) 0.0026(15) -0.0007(15) -0.0017(13)
C12 0.0209(14) 0.0287(15) 0.037(2) -0.0052(15) 0.0011(13) 0.0005(12)
C13 0.0244(15) 0.0389(16) 0.0333(17) 0.0041(15) -0.0025(14) -0.0007(14)
C14 0.0208(13) 0.0302(14) 0.0364(19) 0.0024(15) -0.0045(13) -0.0026(12)
C15 0.0576(19) 0.0289(15) 0.040(2) 0.0087(14) 0.0025(16) -0.0057(15)
C16 0.0329(14) 0.0347(15) 0.0512(18) -0.0101(16) -0.0016(15) -0.0005(14)
C17 0.064(2) 0.0271(16) 0.046(2) 0.0062(16) -0.0051(17) -0.0026(15)

loop_
_atom_type_symbol
_atom_type_description
_atom_type_scat_dispersion_real
_atom_type_scat_dispersion_imag
_atom_type_scat_source
Li Li -0.0003 0.0001 'International Tables Vol C Tables 4.2.6.8 and 6.1.1.4'
O O 0.0106 0.0060 'International Tables Vol C Tables 4.2.6.8 and 6.1.1.4'
N N 0.0061 0.0033 'International Tables Vol C Tables 4.2.6.8 and 6.1.1.4'
C C 0.0033 0.0016 'International Tables Vol C Tables 4.2.6.8 and 6.1.1.4'
H H 0.0000 0.0000 'International Tables Vol C Tables 4.2.6.8 and 6.1.1.4'

loop_
_geom_angle_atom_site_label_1
_geom_angle_atom_site_label_2
_geom_angle_atom_site_label_3
_geom_angle
_geom_angle_site_symmetry_1
_geom_angle_site_symmetry_3
O1 Li1 O1 93.74(19) . 2_665
O1 Li1 N2 118.6(2) . .
O1 Li1 N2 128.3(2) 2_665 .
O1 Li1 N1 111.8(2) . .
O1 Li1 N1 123.6(2) 2_665 .
N2 Li1 N1 82.70(16) . .
O1 Li1 Li1 48.24(15) . 2_665
O1 Li1 Li1 46.81(12) 2_665 2_665
N2 Li1 Li1 152.40(15) . 2_665
N1 Li1 Li1 123.72(13) . 2_665
O1 Li1 C3A 103.9(3) . .
O1 Li1 C3A 154.9(3) 2_665 .
N2 Li1 C3A 57.3(2) . .
N1 Li1 C3A 32.7(2) . .
Li1 Li1 C3A 141.8(3) 2_665 .
C8 O1 Li1 148.75(18) . .
C8 O1 Li1 125.94(19) . 2_665
Li1 O1 Li1 84.95(19) . 2_665
C2 N1 C1 107.4(3) . .
C2 N1 C3A 89.8(5) . .
C1 N1 C3A 132.0(5) . .
C2 N1 C3 118.7(3) . .
C1 N1 C3 99.0(3) . .
C3A N1 C3 36.6(4) . .
C2 N1 Li1 103.0(2) . .
C1 N1 Li1 124.0(2) . .
C3A N1 Li1 93.2(4) . .
C3 N1 Li1 106.0(2) . .
C5 N2 C6 108.4(2) . .
C5 N2 C4 117.0(3) . .
C6 N2 C4 103.8(3) . .
C5 N2 C4A 95.1(5) . .
C6 N2 C4A 122.3(4) . .
C4 N2 C4A 23.8(4) . .
C5 N2 Li1 114.5(2) . .
C6 N2 Li1 111.1(2) . .
C4 N2 Li1 101.4(2) . .
C4A N2 Li1 104.8(4) . .
N1 C1 H1A 109.5 . .
N1 C1 H1B 109.5 . .
H1A C1 H1B 109.5 . .
N1 C1 H1C 109.5 . .
H1A C1 H1C 109.5 . .
H1B C1 H1C 109.5 . .
N1 C2 H2A 109.5 . .
N1 C2 H2B 109.5 . .
H2A C2 H2B 109.5 . .
N1 C2 H2C 109.5 . .
H2A C2 H2C 109.5 . .
H2B C2 H2C 109.5 . .
N1 C3 C4 108.1(4) . .
N1 C3 H3A 110.1 . .
C4 C3 H3A 110.1 . .
N1 C3 H3B 110.1 . .
C4 C3 H3B 110.1 . .
H3A C3 H3B 108.4 . .
N2 C4 C3 111.0(4) . .
N2 C4 H4A 109.4 . .
C3 C4 H4A 109.4 . .
N2 C4 H4B 109.4 . .
C3 C4 H4B 109.4 . .
H4A C4 H4B 108.0 . .
N2 C5 H5A 109.5 . .
N2 C5 H5B 109.5 . .
H5A C5 H5B 109.5 . .
N2 C5 H5C 109.5 . .
H5A C5 H5C 109.5 . .
H5B C5 H5C 109.5 . .
N2 C6 H6A 109.5 . .
N2 C6 H6B 109.5 . .
H6A C6 H6B 109.5 . .
N2 C6 H6C 109.5 . .
H6A C6 H6C 109.5 . .
H6B C6 H6C 109.5 . .
C8 C7 H7A 120.5(15) . .
C8 C7 H7B 119.0(16) . .
H7A C7 H7B 120(2) . .
O1 C8 C7 124.1(3) . .
O1 C8 C9 116.8(2) . .
C7 C8 C9 119.1(2) . .
C14 C9 C10 118.1(3) . .
C14 C9 C8 119.1(2) . .
C10 C9 C8 122.8(3) . .
C11 C10 C9 119.5(2) . .
C11 C10 C15 118.2(2) . .
C9 C10 C15 122.4(3) . .
C12 C11 C10 122.7(2) . .
C12 C11 H11 118.6 . .
C10 C11 H11 118.6 . .
C11 C12 C13 117.4(2) . .
C11 C12 C16 121.7(2) . .
C13 C12 C16 120.9(3) . .
C12 C13 C14 121.9(3) . .
C12 C13 H13 119.0 . .
C14 C13 H13 119.0 . .
C13 C14 C9 120.3(3) . .
C13 C14 C17 119.1(3) . .
C9 C14 C17 120.6(3) . .
C10 C15 H15A 109.5 . .
C10 C15 H15B 109.5 . .
H15A C15 H15B 109.5 . .
C10 C15 H15C 109.5 . .
H15A C15 H15C 109.5 . .
H15B C15 H15C 109.5 . .
C12 C16 H16A 109.5 . .
C12 C16 H16B 109.5 . .
H16A C16 H16B 109.5 . .
C12 C16 H16C 109.5 . .
H16A C16 H16C 109.5 . .
H16B C16 H16C 109.5 . .
C14 C17 H17A 109.5 . .
C14 C17 H17B 109.5 . .
H17A C17 H17B 109.5 . .
C14 C17 H17C 109.5 . .
H17A C17 H17C 109.5 . .
H17B C17 H17C 109.5 . .
C4A C3A N1 108.1(8) . .
C4A C3A Li1 81.8(5) . .
N1 C3A Li1 54.1(3) . .
C4A C3A H3A1 110.1 . .
N1 C3A H3A1 110.1 . .
Li1 C3A H3A1 163.5 . .
C4A C3A H3A2 110.1 . .
N1 C3A H3A2 110.1 . .
Li1 C3A H3A2 76.5 . .
H3A1 C3A H3A2 108.4 . .
C3A C4A N2 109.1(7) . .
C3A C4A H4A1 109.9 . .
N2 C4A H4A1 109.9 . .
C3A C4A H4A2 109.9 . .
N2 C4A H4A2 109.9 . .
H4A1 C4A H4A2 108.3 . .

loop_
_geom_bond_atom_site_label_1
_geom_bond_atom_site_label_2
_geom_bond_distance
_geom_bond_site_symmetry_2
Li1 O1 1.879(4) .
Li1 O1 1.923(4) 2_665
Li1 N2 2.146(5) .
Li1 N1 2.236(5) .
Li1 Li1 2.568(8) 2_665
Li1 C3A 2.756(10) .
O1 C8 1.325(3) .
O1 Li1 1.923(4) 2_665
N1 C2 1.440(4) .
N1 C1 1.454(4) .
N1 C3A 1.493(9) .
N1 C3 1.518(4) .
N2 C5 1.449(3) .
N2 C6 1.463(3) .
N2 C4 1.467(5) .
N2 C4A 1.514(9) .
C1 H1A 0.9800 .
C1 H1B 0.9800 .
C1 H1C 0.9800 .
C2 H2A 0.9800 .
C2 H2B 0.9800 .
C2 H2C 0.9800 .
C3 C4 1.537(8) .
C3 H3A 0.9900 .
C3 H3B 0.9900 .
C4 H4A 0.9900 .
C4 H4B 0.9900 .
C5 H5A 0.9800 .
C5 H5B 0.9800 .
C5 H5C 0.9800 .
C6 H6A 0.9800 .
C6 H6B 0.9800 .
C6 H6C 0.9800 .
C7 C8 1.338(4) .
C7 H7A 0.99(3) .
C7 H7B 0.98(3) .
C8 C9 1.508(4) .
C9 C14 1.408(4) .
C9 C10 1.409(3) .
C10 C11 1.389(4) .
C10 C15 1.507(4) .
C11 C12 1.384(4) .
C11 H11 0.9500 .
C12 C13 1.385(3) .
C12 C16 1.523(4) .
C13 C14 1.387(4) .
C13 H13 0.9500 .
C14 C17 1.512(4) .
C15 H15A 0.9800 .
C15 H15B 0.9800 .
C15 H15C 0.9800 .
C16 H16A 0.9800 .
C16 H16B 0.9800 .
C16 H16C 0.9800 .
C17 H17A 0.9800 .
C17 H17B 0.9800 .
C17 H17C 0.9800 .
C3A C4A 1.445(15) .
C3A H3A1 0.9900 .
C3A H3A2 0.9900 .
C4A H4A1 0.9900 .
C4A H4A2 0.9900 .

loop_
_geom_torsion_atom_site_label_1
_geom_torsion_atom_site_label_2
_geom_torsion_atom_site_label_3
_geom_torsion_atom_site_label_4
_geom_torsion
_geom_torsion_site_symmetry_1
_geom_torsion_site_symmetry_4
O1 Li1 O1 C8 176.0(3) 2_665 .
N2 Li1 O1 C8 38.1(6) . .
N1 Li1 O1 C8 -55.5(5) . .
Li1 Li1 O1 C8 -171.9(5) 2_665 .
C3A Li1 O1 C8 -22.0(6) . .
O1 Li1 O1 Li1 -12.1(3) 2_665 2_665
N2 Li1 O1 Li1 -150.05(15) . 2_665
N1 Li1 O1 Li1 116.42(14) . 2_665
C3A Li1 O1 Li1 149.9(2) . 2_665
O1 Li1 N1 C2 -8.8(3) . .
O1 Li1 N1 C2 101.6(3) 2_665 .
N2 Li1 N1 C2 -126.8(2) . .
Li1 Li1 N1 C2 44.6(4) 2_665 .
C3A Li1 N1 C2 -90.6(5) . .
O1 Li1 N1 C1 -130.6(3) . .
O1 Li1 N1 C1 -20.1(4) 2_665 .
N2 Li1 N1 C1 111.5(3) . .
Li1 Li1 N1 C1 -77.1(4) 2_665 .
C3A Li1 N1 C1 147.7(5) . .
O1 Li1 N1 C3A 81.7(5) . .
O1 Li1 N1 C3A -167.8(5) 2_665 .
N2 Li1 N1 C3A -36.2(5) . .
Li1 Li1 N1 C3A 135.2(5) 2_665 .
O1 Li1 N1 C3 116.5(3) . .
O1 Li1 N1 C3 -133.0(3) 2_665 .
N2 Li1 N1 C3 -1.4(3) . .
Li1 Li1 N1 C3 170.0(3) 2_665 .
C3A Li1 N1 C3 34.8(4) . .
O1 Li1 N2 C5 152.6(3) . .
O1 Li1 N2 C5 31.0(4) 2_665 .
N1 Li1 N2 C5 -96.5(2) . .
Li1 Li1 N2 C5 99.1(6) 2_665 .
C3A Li1 N2 C5 -118.8(4) . .
O1 Li1 N2 C6 29.3(3) . .
O1 Li1 N2 C6 -92.3(3) 2_665 .
N1 Li1 N2 C6 140.1(2) . .
Li1 Li1 N2 C6 -24.2(7) 2_665 .
C3A Li1 N2 C6 117.8(3) . .
O1 Li1 N2 C4 -80.5(4) . .
O1 Li1 N2 C4 157.9(4) 2_665 .
N1 Li1 N2 C4 30.4(3) . .
Li1 Li1 N2 C4 -134.0(6) 2_665 .
C3A Li1 N2 C4 8.1(4) . .
O1 Li1 N2 C4A -104.6(5) . .
O1 Li1 N2 C4A 133.7(5) 2_665 .
N1 Li1 N2 C4A 6.2(5) . .
Li1 Li1 N2 C4A -158.1(7) 2_665 .
C3A Li1 N2 C4A -16.1(6) . .
C2 N1 C3 C4 87.7(4) . .
C1 N1 C3 C4 -156.8(4) . .
C3A N1 C3 C4 45.7(7) . .
Li1 N1 C3 C4 -27.4(4) . .
C5 N2 C4 C3 68.1(5) . .
C6 N2 C4 C3 -172.6(4) . .
C4A N2 C4 C3 43.5(10) . .
Li1 N2 C4 C3 -57.3(5) . .
N1 C3 C4 N2 59.8(5) . .
Li1 O1 C8 C7 129.7(4) . .
Li1 O1 C8 C7 -40.3(4) 2_665 .
Li1 O1 C8 C9 -51.1(5) . .
Li1 O1 C8 C9 138.8(3) 2_665 .
O1 C8 C9 C14 -67.4(3) . .
C7 C8 C9 C14 111.8(3) . .
O1 C8 C9 C10 113.6(3) . .
C7 C8 C9 C10 -67.2(4) . .
C14 C9 C10 C11 -0.1(4) . .
C8 C9 C10 C11 178.9(2) . .
C14 C9 C10 C15 -178.6(2) . .
C8 C9 C10 C15 0.5(4) . .
C9 C10 C11 C12 -1.0(4) . .
C15 C10 C11 C12 177.5(3) . .
C10 C11 C12 C13 1.6(4) . .
C10 C11 C12 C16 -176.7(2) . .
C11 C12 C13 C14 -1.3(4) . .
C16 C12 C13 C14 177.1(2) . .
C12 C13 C14 C9 0.2(4) . .
C12 C13 C14 C17 -179.3(3) . .
C10 C9 C14 C13 0.4(4) . .
C8 C9 C14 C13 -178.6(2) . .
C10 C9 C14 C17 180.0(2) . .
C8 C9 C14 C17 0.9(4) . .
C2 N1 C3A C4A 168.1(8) . .
C1 N1 C3A C4A -78.4(9) . .
C3 N1 C3A C4A -47.8(8) . .
Li1 N1 C3A C4A 65.1(8) . .
C2 N1 C3A Li1 103.0(2) . .
C1 N1 C3A Li1 -143.4(5) . .
C3 N1 C3A Li1 -112.9(6) . .
O1 Li1 C3A C4A 131.8(7) . .
O1 Li1 C3A C4A -95.0(9) 2_665 .
N2 Li1 C3A C4A 16.5(6) . .
N1 Li1 C3A C4A -119.4(10) . .
Li1 Li1 C3A C4A 169.0(6) 2_665 .
O1 Li1 C3A N1 -108.8(4) . .
O1 Li1 C3A N1 24.4(9) 2_665 .
N2 Li1 C3A N1 135.9(5) . .
Li1 Li1 C3A N1 -71.5(6) 2_665 .
N1 C3A C4A N2 -68.9(11) . .
Li1 C3A C4A N2 -21.0(7) . .
C5 N2 C4A C3A 145.1(8) . .
C6 N2 C4A C3A -99.3(8) . .
C4 N2 C4A C3A -56.7(11) . .
Li1 N2 C4A C3A 28.1(10) . .
